data_7122117
loop_
_publ_author_name
'Li, Yong-Peng'
'Li, Shu-Ni'
'Jiang, Yu-Cheng'
'Hu, Man-Cheng'
'Zhai, Quan-Guo'

_publ_section_title
;
 A semiconductor and fluorescence dual-mode room-temperature ammonia
 sensor achieved by decorating hydroquinone into a metal-organic
 framework.
;
_journal_issue 70
_journal_name_full 'Chemical communications (Cambridge, England)'
_journal_page_first 9789
_journal_page_last 9792
_journal_paper_doi 10.1039/c8cc05459b
_journal_volume 54
_journal_year 2018
_chemical_formula_sum 'C44 H18 Mg3 N4 O19'
_chemical_formula_weight 979.55
_space_group_IT_number 194
_space_group_name_Hall '-P 6c 2c'
_space_group_name_H-M_alt 'P 63/m m c'
_symmetry_cell_setting hexagonal
_symmetry_space_group_name_Hall '-P 6c 2c'
_symmetry_space_group_name_H-M 'P 63/m m c'
_atom_sites_solution_hydrogens geom
_atom_sites_solution_primary direct
_atom_sites_solution_secondary difmap
_audit_creation_method SHELXL-97
_audit_update_record
;
2018-06-13 deposited with the CCDC.
2018-08-06 downloaded from the CCDC.
;
_cell_angle_alpha 90.00
_cell_angle_beta 90.00
_cell_angle_gamma 120.00
_cell_formula_units_Z 2
_cell_length_a 16.9671(5)
_cell_length_b 16.9671(5)
_cell_length_c 15.3079(10)
_cell_measurement_reflns_used 1349
_cell_measurement_temperature 296(2)
_cell_measurement_theta_max 21.962
_cell_measurement_theta_min 2.4005
_cell_volume 3816.5(3)
_computing_structure_refinement 'SHELXL-97 (Sheldrick, 1997)'
_computing_structure_solution 'SHELXS-97 (Sheldrick, 1990)'
_diffrn_ambient_temperature 296(2)
_diffrn_measured_fraction_theta_full 0.998
_diffrn_measured_fraction_theta_max 0.998
_diffrn_measurement_device_type 'CCD area detector'
_diffrn_measurement_method 'phi and omega scans'
_diffrn_radiation_monochromator graphite
_diffrn_radiation_source 'fine-focus sealed tube'
_diffrn_radiation_type MoK\a
_diffrn_radiation_wavelength 0.71073
_diffrn_reflns_av_R_equivalents 0.0705
_diffrn_reflns_av_sigmaI/netI 0.0398
_diffrn_reflns_limit_h_max 10
_diffrn_reflns_limit_h_min -20
_diffrn_reflns_limit_k_max 19
_diffrn_reflns_limit_k_min -15
_diffrn_reflns_limit_l_max 18
_diffrn_reflns_limit_l_min -17
_diffrn_reflns_number 13059
_diffrn_reflns_theta_full 25.10
_diffrn_reflns_theta_max 25.10
_diffrn_reflns_theta_min 1.92
_exptl_absorpt_coefficient_mu 0.090
_exptl_absorpt_correction_T_max 25
_exptl_absorpt_correction_T_min 0
_exptl_absorpt_correction_type multi-scan
_exptl_absorpt_process_details SADABS
_exptl_crystal_colour yellow
_exptl_crystal_density_diffrn 0.852
_exptl_crystal_density_method 'not measured'
_exptl_crystal_description hexagon
_exptl_crystal_F_000 996
_exptl_crystal_size_max 0.25
_exptl_crystal_size_mid 0.13
_exptl_crystal_size_min 0.12
_platon_squeeze_details
;
;
_refine_diff_density_max 0.237
_refine_diff_density_min -0.444
_refine_diff_density_rms 0.047
_refine_ls_extinction_method none
_refine_ls_goodness_of_fit_ref 1.053
_refine_ls_hydrogen_treatment mixed
_refine_ls_matrix_type full
_refine_ls_number_parameters 74
_refine_ls_number_reflns 1318
_refine_ls_number_restraints 0
_refine_ls_restrained_S_all 1.053
_refine_ls_R_factor_all 0.0586
_refine_ls_R_factor_gt 0.0438
_refine_ls_shift/su_max 0.000
_refine_ls_shift/su_mean 0.000
_refine_ls_structure_factor_coef Fsqd
_refine_ls_weighting_details 'calc w=1/[\s^2^(Fo^2^)+(0.0678P)^2^+0.0000P] where P=(Fo^2^+2Fc^2^)/3'
_refine_ls_weighting_scheme calc
_refine_ls_wR_factor_gt 0.1099
_refine_ls_wR_factor_ref 0.1147
_reflns_number_gt 1062
_reflns_number_total 1318
_reflns_threshold_expression >2sigma(I)
_cod_data_source_file c8cc05459b2.cif
_cod_data_source_block SNNU-88
_cod_depositor_comments
;
The following automatic conversions were performed:

'_symmetry_cell_setting' value 'Hexagonal' changed to 'hexagonal'
according to
/home/data/users/saulius/crontab/automatic-downloads/rss-feeds/RSC/lib/dictionaries/cif_core.dic
dictionary named 'cif_core.dic' version 2.4.2 from 2011-04-26.

Automatic conversion script
Id: cif_fix_values 4973 2017-02-22 13:04:09Z antanas 

 Adding full bibliography for 7122117.cif.
;
_cod_original_sg_symbol_H-M P63/mmc
_cod_database_code 7122117

loop_
_symmetry_equiv_pos_as_xyz
'x, y, z'
'x-y, x, z+1/2'
'-y, x-y, z'
'-x, -y, z+1/2'
'-x+y, -x, z'
'y, -x+y, z+1/2'
'-y, -x, -z+1/2'
'x-y, -y, -z'
'x, x-y, -z+1/2'
'y, x, -z'
'-x+y, y, -z+1/2'
'-x, -x+y, -z'
'-x, -y, -z'
'-x+y, -x, -z-1/2'
'y, -x+y, -z'
'x, y, -z-1/2'
'x-y, x, -z'
'-y, x-y, -z-1/2'
'y, x, z-1/2'
'-x+y, y, z'
'-x, -x+y, z-1/2'
'-y, -x, z'
'x-y, -y, z-1/2'
'x, x-y, z'

loop_
_atom_site_label
_atom_site_type_symbol
_atom_site_fract_x
_atom_site_fract_y
_atom_site_fract_z
_atom_site_U_iso_or_equiv
_atom_site_adp_type
_atom_site_occupancy
_atom_site_symmetry_multiplicity
_atom_site_calc_flag
_atom_site_refinement_flags
Mg1 Mg 0.26517(3) 0.53034(6) 0.2500 0.0112(3) Uani 1 4 d S
O1 O 0.3333 0.6667 0.2500 0.0332(10) Uani 1 12 d S
O2 O 0.17398(7) 0.52126(7) 0.15457(7) 0.0265(3) Uani 1 1 d .
O3 O 0.0742(2) 0.39494(17) 0.04636(19) 0.0617(10) Uani 0.50 1 d P
H3A H 0.1143 0.4200 0.0832 0.092 Uiso 0.50 1 calc PR
C1 C 0.23300(17) 0.33165(17) 0.2500 0.0376(7) Uani 1 2 d S
H1A H 0.2963 0.3635 0.2500 0.045 Uiso 1 2 calc SR
C2 C 0.18913(18) 0.23791(18) 0.2500 0.0452(8) Uani 1 2 d S
H2A H 0.2221 0.2077 0.2500 0.054 Uiso 1 2 calc SR
C3 C 0.09483(12) 0.1897(2) 0.2500 0.0371(9) Uani 1 4 d S
C4 C 0.04434(12) 0.0887(2) 0.2500 0.0435(10) Uani 1 4 d S
C5 C 0.03449(13) 0.44669(12) 0.03094(12) 0.0370(5) Uani 1 1 d .
C6 C 0.07013(14) 0.53506(7) 0.06202(13) 0.0219(5) Uani 1 2 d S
C7 C 0.14524(14) 0.57262(7) 0.12853(13) 0.0187(5) Uani 1 2 d S
N1 N 0.18971(8) 0.37943(17) 0.2500 0.0207(6) Uani 1 4 d S
N2 N 0.0927(2) 0.04635(10) 0.2500 0.0342(8) Uani 0.33 4 d SP
C8 C 0.0927(2) 0.04635(10) 0.2500 0.0342(8) Uani 0.67 4 d SP

loop_
_atom_site_aniso_label
_atom_site_aniso_U_11
_atom_site_aniso_U_22
_atom_site_aniso_U_33
_atom_site_aniso_U_23
_atom_site_aniso_U_13
_atom_site_aniso_U_12
Mg1 0.0093(4) 0.0106(5) 0.0141(5) 0.000 0.000 0.0053(3)
O1 0.0084(12) 0.0084(12) 0.083(3) 0.000 0.000 0.0042(6)
O2 0.0291(7) 0.0223(6) 0.0298(6) -0.0072(5) -0.0187(5) 0.0142(5)
O3 0.082(2) 0.0387(16) 0.085(2) -0.0405(15) -0.0737(18) 0.0459(16)
C1 0.0214(13) 0.0222(13) 0.0668(18) 0.000 0.000 0.0092(11)
C2 0.0301(15) 0.0198(14) 0.090(2) 0.000 0.000 0.0155(12)
C3 0.0222(14) 0.0233(19) 0.066(2) 0.000 0.000 0.0116(10)
C4 0.0216(15) 0.022(2) 0.087(3) 0.000 0.000 0.0110(10)
C5 0.0434(12) 0.0248(10) 0.0472(11) -0.0122(8) -0.0309(9) 0.0205(9)
C6 0.0239(12) 0.0214(9) 0.0214(11) -0.0046(5) -0.0093(9) 0.0119(6)
C7 0.0182(12) 0.0204(9) 0.0167(11) -0.0037(4) -0.0075(9) 0.0091(6)
N1 0.0150(10) 0.0150(13) 0.0321(14) 0.000 0.000 0.0075(7)
N2 0.0131(16) 0.0136(12) 0.076(3) 0.000 0.000 0.0066(8)
C8 0.0131(16) 0.0136(12) 0.076(3) 0.000 0.000 0.0066(8)

loop_
_atom_type_symbol
_atom_type_description
_atom_type_scat_dispersion_real
_atom_type_scat_dispersion_imag
_atom_type_scat_source
C C 0.0033 0.0016 'International Tables Vol C Tables 4.2.6.8 and 6.1.1.4'
H H 0.0000 0.0000 'International Tables Vol C Tables 4.2.6.8 and 6.1.1.4'
Mg Mg 0.0486 0.0363 'International Tables Vol C Tables 4.2.6.8 and 6.1.1.4'
N N 0.0061 0.0033 'International Tables Vol C Tables 4.2.6.8 and 6.1.1.4'
O O 0.0106 0.0060 'International Tables Vol C Tables 4.2.6.8 and 6.1.1.4'

loop_
_geom_angle_atom_site_label_1
_geom_angle_atom_site_label_2
_geom_angle_atom_site_label_3
_geom_angle
_geom_angle_site_symmetry_1
_geom_angle_site_symmetry_3
O1 Mg1 O2 93.68(4) . .
O1 Mg1 O2 93.68(4) . 16_556
O2 Mg1 O2 89.40(6) . 16_556
O1 Mg1 O2 93.68(4) . 20
O2 Mg1 O2 90.13(6) . 20
O2 Mg1 O2 172.63(7) 16_556 20
O1 Mg1 O2 93.68(4) . 11
O2 Mg1 O2 172.63(8) . 11
O2 Mg1 O2 90.13(6) 16_556 11
O2 Mg1 O2 89.40(6) 20 11
O1 Mg1 N1 180.00(6) . .
O2 Mg1 N1 86.32(4) . .
O2 Mg1 N1 86.32(4) 16_556 .
O2 Mg1 N1 86.32(4) 20 .
O2 Mg1 N1 86.32(4) 11 .
Mg1 O1 Mg1 120.0 14_566 .
Mg1 O1 Mg1 120.000(1) 14_566 3_665
Mg1 O1 Mg1 120.0 . 3_665
C7 O2 Mg1 134.77(10) . .
C5 O3 H3A 109.5 . .
N1 C1 C2 123.7(2) . .
N1 C1 H1A 118.1 . .
C2 C1 H1A 118.1 . .
C1 C2 C3 118.7(2) . .
C1 C2 H2A 120.7 . .
C3 C2 H2A 120.7 . .
C2 C3 C2 118.5(3) . 20
C2 C3 C4 120.77(16) . .
C2 C3 C4 120.77(16) 20 .
C8 C4 N2 0.00(7) 3 3
C8 C4 N2 124.4(3) 3 .
N2 C4 N2 124.4(3) 3 .
C8 C4 C3 117.81(17) 3 .
N2 C4 C3 117.81(17) 3 .
N2 C4 C3 117.81(17) . .
C6 C5 O3 123.02(17) . .
C6 C5 C5 120.58(10) . 12
O3 C5 C5 115.42(12) . 12
C5 C6 C5 118.84(19) . 24_565
C5 C6 C7 120.58(10) . .
C5 C6 C7 120.58(10) 24_565 .
O2 C7 O2 124.98(18) 24_565 .
O2 C7 C6 117.51(9) 24_565 .
O2 C7 C6 117.51(9) . .
C1 N1 C1 116.7(3) 20 .
C1 N1 Mg1 121.63(14) 20 .
C1 N1 Mg1 121.63(14) . .
C4 N2 C4 115.6(3) 14_556 .

loop_
_geom_bond_atom_site_label_1
_geom_bond_atom_site_label_2
_geom_bond_distance
_geom_bond_site_symmetry_2
Mg1 O1 2.0031(9) .
Mg1 O2 2.0768(10) .
Mg1 O2 2.0768(10) 16_556
Mg1 O2 2.0768(10) 20
Mg1 O2 2.0768(10) 11
Mg1 N1 2.218(3) .
O1 Mg1 2.0031(9) 14_566
O1 Mg1 2.0031(9) 3_665
O2 C7 1.2574(14) .
O3 C5 1.368(3) .
O3 H3A 0.8200 .
C1 N1 1.339(3) .
C1 C2 1.378(3) .
C1 H1A 0.9300 .
C2 C3 1.386(3) .
C2 H2A 0.9300 .
C3 C2 1.386(3) 20
C3 C4 1.484(5) .
C4 C8 1.334(2) 3
C4 N2 1.334(2) 3
C4 N2 1.334(2) .
C5 C6 1.3906(19) .
C5 C5 1.387(3) 12
C6 C5 1.3906(19) 24_565
C6 C7 1.502(3) .
C7 O2 1.2574(14) 24_565
N1 C1 1.339(3) 20
N2 C4 1.334(2) 14_556

loop_
_platon_squeeze_void_nr
_platon_squeeze_void_average_x
_platon_squeeze_void_average_y
_platon_squeeze_void_average_z
_platon_squeeze_void_volume
_platon_squeeze_void_count_electrons
1 -0.006 -0.005 -0.008 2018.0 539.0
